data_2019247
loop_
_publ_author_name
'Nye, Luke'
'Turnbull, Mark M.'
'Wikaira, Jan L.'

_publ_section_title
;
 3,4-Dihydroxy-1,6-bis(4-methoxyphenyl)hexa-2,4-diene-1,6-dione, its
 4-methylphenyl analogue, and a potassium salt of
 2-hydroxy-4-(4-methoxyphenyl)-4-oxobut-2-enoic acid
;
_journal_coeditor_code MX3105
_journal_issue 11
_journal_name_full 'Acta Crystallographica Section C'
_journal_page_first 1317
_journal_page_last 1321
_journal_paper_doi 10.1107/S0108270113025973
_journal_volume 69
_journal_year 2013
_chemical_formula_sum 'C20 H18 O4'
_chemical_formula_weight 322.34
_chemical_name_systematic
;
3,4-Dihydroxy-1,6-bis(4-methylphenyl)hexa-2,4-diene-1,6-dione
;
_space_group_IT_number 14
_symmetry_cell_setting monoclinic
_symmetry_space_group_name_Hall '-P 2ybc'
_symmetry_space_group_name_H-M 'P 1 21/c 1'
_atom_sites_solution_hydrogens difmap
_atom_sites_solution_primary direct
_atom_sites_solution_secondary difmap
_audit_creation_method SHELXL97
_cell_angle_alpha 90.00
_cell_angle_beta 91.896(2)
_cell_angle_gamma 90.00
_cell_formula_units_Z 2
_cell_length_a 14.7710(6)
_cell_length_b 6.1622(2)
_cell_length_c 8.6184(3)
_cell_measurement_reflns_used 5544
_cell_measurement_temperature 116(2)
_cell_measurement_theta_max 30.70
_cell_measurement_theta_min 2.76
_cell_volume 784.03(5)
_computing_cell_refinement 'SHELXTL (Sheldrick, 2008)'
_computing_data_collection 'SHELXTL (Sheldrick, 2008)'
_computing_data_reduction 'SHELXTL (Sheldrick, 2008)'
_computing_molecular_graphics
;
SHELXTL (Sheldrick, 2008) and  Mercury (Macrae <i>et al.</i>,
2008)
;
_computing_publication_material
;
SHELXL97 (Sheldrick, 2008), enCIFer (Allen <i>et al.</i>, 2004)
and
publCIF (Westrip, 2010)
;
_computing_structure_refinement 'SHELXL97 (Sheldrick, 2008)'
_computing_structure_solution 'SHELXS97 (Sheldrick, 2008)'
_diffrn_ambient_temperature 116(2)
_diffrn_measured_fraction_theta_full 0.999
_diffrn_measured_fraction_theta_max 0.999
_diffrn_measurement_device_type 'Bruker APEXII CCD area-detector'
_diffrn_measurement_method '\f and \w scans'
_diffrn_radiation_monochromator graphite
_diffrn_radiation_source 'fine-focus sealed tube'
_diffrn_radiation_type MoK\a
_diffrn_radiation_wavelength 0.71073
_diffrn_reflns_av_R_equivalents 0.0454
_diffrn_reflns_av_sigmaI/netI 0.0255
_diffrn_reflns_limit_h_max 20
_diffrn_reflns_limit_h_min -20
_diffrn_reflns_limit_k_max 8
_diffrn_reflns_limit_k_min -8
_diffrn_reflns_limit_l_max 12
_diffrn_reflns_limit_l_min -12
_diffrn_reflns_number 19282
_diffrn_reflns_theta_full 30.03
_diffrn_reflns_theta_max 30.03
_diffrn_reflns_theta_min 2.76
_diffrn_standards_number 0
_exptl_absorpt_coefficient_mu 0.095
_exptl_absorpt_correction_T_max 0.9943
_exptl_absorpt_correction_T_min 0.9436
_exptl_absorpt_correction_type multi-scan
_exptl_absorpt_process_details '(SADABS; Sheldrick, 1996)'
_exptl_crystal_colour yellow
_exptl_crystal_density_diffrn 1.365
_exptl_crystal_density_method 'not measured'
_exptl_crystal_description plate
_exptl_crystal_F_000 340
_exptl_crystal_size_max 0.62
_exptl_crystal_size_mid 0.46
_exptl_crystal_size_min 0.06
_refine_diff_density_max 0.405
_refine_diff_density_min -0.315
_refine_ls_extinction_method none
_refine_ls_goodness_of_fit_ref 1.248
_refine_ls_hydrogen_treatment mixed
_refine_ls_matrix_type full
_refine_ls_number_parameters 116
_refine_ls_number_reflns 2288
_refine_ls_number_restraints 0
_refine_ls_restrained_S_all 1.248
_refine_ls_R_factor_all 0.0716
_refine_ls_R_factor_gt 0.0672
_refine_ls_shift/su_max 0.000
_refine_ls_shift/su_mean 0.000
_refine_ls_structure_factor_coef Fsqd
_refine_ls_weighting_details 'calc w = 1/[\s^2^(Fo^2^)+(0.0474P)^2^+0.5796P] where P=(Fo^2^+2Fc^2^)/3'
_refine_ls_weighting_scheme calc
_refine_ls_wR_factor_gt 0.1486
_refine_ls_wR_factor_ref 0.1511
_reflns_number_gt 2150
_reflns_number_total 2288
_reflns_threshold_expression I>2\s(I)
_cod_data_source_file mx3105.cif
_cod_data_source_block compound2
_cod_original_sg_symbol_H-M 'P 21/c'
_cod_database_code 2019247

loop_
_symmetry_equiv_pos_as_xyz
'x, y, z'
'-x, y+1/2, -z+1/2'
'-x, -y, -z'
'x, -y-1/2, z-1/2'

loop_
_atom_site_type_symbol
_atom_site_label
_atom_site_fract_x
_atom_site_fract_y
_atom_site_fract_z
_atom_site_U_iso_or_equiv
_atom_site_adp_type
_atom_site_calc_flag
_atom_site_refinement_flags
_atom_site_occupancy
_atom_site_symmetry_multiplicity
O O1 0.00746(9) 0.28418(18) 0.52331(14) 0.0208(3) Uani d . 1 1
H H1 0.0479(15) 0.356(4) 0.589(3) 0.025 Uiso d . 1 1
O O2 0.12923(8) 0.36429(19) 0.72956(13) 0.0203(3) Uani d . 1 1
C C1 0.02699(11) 0.0771(2) 0.54860(17) 0.0159(3) Uani d . 1 1
C C2 0.09117(11) 0.0077(2) 0.65506(18) 0.0175(3) Uani d . 1 1
H H2 0.0990(14) -0.144(3) 0.670(2) 0.021 Uiso d . 1 1
C C3 0.14247(11) 0.1644(3) 0.74647(17) 0.0169(3) Uani d . 1 1
C C4 0.21345(11) 0.0898(3) 0.86024(17) 0.0174(3) Uani d . 1 1
C C5 0.27745(12) 0.2403(3) 0.91639(19) 0.0213(3) Uani d . 1 1
H H5 0.2746 0.3861 0.8807 0.026 Uiso calc R 1 1
C C6 0.34485(12) 0.1800(3) 1.0230(2) 0.0240(4) Uani d . 1 1
H H6 0.3880 0.2843 1.0589 0.029 Uiso calc R 1 1
C C7 0.34998(11) -0.0329(3) 1.07841(19) 0.0217(3) Uani d . 1 1
C C8 0.28543(12) -0.1814(3) 1.02491(19) 0.0216(3) Uani d . 1 1
H H8 0.2871 -0.3257 1.0638 0.026 Uiso calc R 1 1
C C9 0.21839(12) -0.1234(3) 0.91558(19) 0.0199(3) Uani d . 1 1
H H9 0.1759 -0.2286 0.8785 0.024 Uiso calc R 1 1
C C10 0.42402(13) -0.1005(3) 1.1934(2) 0.0306(4) Uani d . 1 1
H H10A 0.4808 -0.1191 1.1394 0.037 Uiso calc R 1 1
H H10B 0.4074 -0.2379 1.2422 0.037 Uiso calc R 1 1
H H10C 0.4319 0.0117 1.2734 0.037 Uiso calc R 1 1

loop_
_atom_site_aniso_label
_atom_site_aniso_U_11
_atom_site_aniso_U_22
_atom_site_aniso_U_33
_atom_site_aniso_U_12
_atom_site_aniso_U_13
_atom_site_aniso_U_23
O1 0.0289(6) 0.0104(5) 0.0227(6) 0.0004(4) -0.0055(5) -0.0011(4)
O2 0.0276(6) 0.0138(5) 0.0196(5) -0.0009(4) -0.0003(5) -0.0004(4)
C1 0.0207(7) 0.0126(6) 0.0146(6) 0.0004(5) 0.0020(5) -0.0007(5)
C2 0.0235(8) 0.0138(7) 0.0152(7) -0.0006(6) -0.0007(6) -0.0001(5)
C3 0.0204(7) 0.0168(7) 0.0137(6) -0.0005(6) 0.0028(5) 0.0003(5)
C4 0.0212(7) 0.0177(7) 0.0133(6) -0.0005(6) 0.0019(5) -0.0016(5)
C5 0.0263(8) 0.0172(7) 0.0204(7) -0.0032(6) 0.0002(6) -0.0008(6)
C6 0.0239(8) 0.0245(8) 0.0235(8) -0.0051(6) -0.0022(6) -0.0029(6)
C7 0.0207(8) 0.0258(8) 0.0186(7) 0.0012(6) -0.0001(6) -0.0024(6)
C8 0.0261(8) 0.0178(7) 0.0206(7) 0.0008(6) -0.0012(6) -0.0001(6)
C9 0.0246(8) 0.0171(7) 0.0180(7) -0.0023(6) -0.0010(6) -0.0003(6)
C10 0.0250(9) 0.0353(10) 0.0310(9) 0.0028(7) -0.0057(7) -0.0024(8)

loop_
_atom_type_symbol
_atom_type_description
_atom_type_scat_dispersion_real
_atom_type_scat_dispersion_imag
_atom_type_scat_source
C C 0.0033 0.0016 'International Tables Vol C Tables 4.2.6.8 and 6.1.1.4'
H H 0.0000 0.0000 'International Tables Vol C Tables 4.2.6.8 and 6.1.1.4'
O O 0.0106 0.0060 'International Tables Vol C Tables 4.2.6.8 and 6.1.1.4'

loop_
_geom_angle_atom_site_label_1
_geom_angle_atom_site_label_2
_geom_angle_atom_site_label_3
_geom_angle_site_symmetry_3
_geom_angle
C1 O1 H1 . 103.3(14)
O1 C1 C2 . 123.67(14)
O1 C1 C1 3_556 114.48(17)
C2 C1 C1 3_556 121.85(17)
C1 C2 C3 . 119.81(14)
C1 C2 H2 . 118.6(13)
C3 C2 H2 . 121.5(13)
O2 C3 C2 . 121.04(15)
O2 C3 C4 . 118.97(14)
C2 C3 C4 . 119.98(14)
C9 C4 C5 . 118.53(15)
C9 C4 C3 . 122.93(14)
C5 C4 C3 . 118.53(14)
C6 C5 C4 . 121.01(16)
C6 C5 H5 . 119.5
C4 C5 H5 . 119.5
C5 C6 C7 . 120.59(16)
C5 C6 H6 . 119.7
C7 C6 H6 . 119.7
C8 C7 C6 . 118.44(16)
C8 C7 C10 . 120.67(16)
C6 C7 C10 . 120.88(16)
C7 C8 C9 . 121.39(16)
C7 C8 H8 . 119.3
C9 C8 H8 . 119.3
C8 C9 C4 . 120.02(15)
C8 C9 H9 . 120.0
C4 C9 H9 . 120.0
C7 C10 H10A . 109.5
C7 C10 H10B . 109.5
H10A C10 H10B . 109.5
C7 C10 H10C . 109.5
H10A C10 H10C . 109.5
H10B C10 H10C . 109.5

loop_
_geom_bond_atom_site_label_1
_geom_bond_atom_site_label_2
_geom_bond_site_symmetry_2
_geom_bond_distance
O1 C1 . 1.3248(18)
O1 H1 . 0.92(2)
O2 C3 . 1.2552(19)
C1 C2 . 1.366(2)
C1 C1 3_556 1.482(3)
C2 C3 . 1.445(2)
C2 H2 . 0.95(2)
C3 C4 . 1.485(2)
C4 C9 . 1.399(2)
C4 C5 . 1.399(2)
C5 C6 . 1.383(2)
C5 H5 . 0.9500
C6 C7 . 1.397(2)
C6 H6 . 0.9500
C7 C8 . 1.390(2)
C7 C10 . 1.510(2)
C8 C9 . 1.391(2)
C8 H8 . 0.9500
C9 H9 . 0.9500
C10 H10A . 0.9800
C10 H10B . 0.9800
C10 H10C . 0.9800

loop_
_geom_hbond_atom_site_label_D
_geom_hbond_atom_site_label_H
_geom_hbond_atom_site_label_A
_geom_hbond_site_symmetry_A
_geom_hbond_distance_DH
_geom_hbond_distance_HA
_geom_hbond_distance_DA
_geom_hbond_angle_DHA
O1 H1 O2 . 0.92(2) 1.68(2) 2.5351(17) 153(2)
O1 H1 O1 3_566 0.92(2) 2.54(2) 2.698(2) 89.7(14)

loop_
_geom_torsion_atom_site_label_1
_geom_torsion_atom_site_label_2
_geom_torsion_atom_site_label_3
_geom_torsion_atom_site_label_4
_geom_torsion_site_symmetry_1
_geom_torsion
O1 C1 C2 C3 . -0.5(2)
C1 C1 C2 C3 3_556 179.62(17)
C1 C2 C3 O2 . -0.2(2)
C1 C2 C3 C4 . -178.88(14)
O2 C3 C4 C9 . 163.58(15)
C2 C3 C4 C9 . -17.7(2)
O2 C3 C4 C5 . -15.4(2)
C2 C3 C4 C5 . 163.33(15)
C9 C4 C5 C6 . 0.7(2)
C3 C4 C5 C6 . 179.73(15)
C4 C5 C6 C7 . -0.7(3)
C5 C6 C7 C8 . -0.5(3)
C5 C6 C7 C10 . 179.30(17)
C6 C7 C8 C9 . 1.7(3)
C10 C7 C8 C9 . -178.10(16)
C7 C8 C9 C4 . -1.7(3)
C5 C4 C9 C8 . 0.5(2)
C3 C4 C9 C8 . -178.51(15)
